data_1538836
loop_
_publ_author_name
'Mehmed, F.'
'Haraldsen, H.'

_publ_section_title
;
 Magnetochemische Untersuchungern. XXVIII. Das magnetische Verhalten der
 allotropen Modifikationen des Mangan(II)-Sulfides
;
_journal_name_full 'Zeitschrift fuer Anorganische und Allgemeine Chemie'
_journal_page_first 193
_journal_page_last 200
_journal_volume 235
_journal_year 1938
_chemical_formula_sum 'Mn S'
_space_group_IT_number 186
_symmetry_space_group_name_Hall 'P 6c -2c'
_symmetry_space_group_name_H-M 'P 63 m c'
_cell_angle_alpha 90
_cell_angle_beta 90
_cell_angle_gamma 120
_cell_formula_units_Z 2
_cell_length_a 3.996
_cell_length_b 3.996
_cell_length_c 6.446
_cell_volume 89.140
_citation_journal_id_ASTM ZAACAB
_cod_data_source_file Mehmed_ZAACAB_1938_638.cif
_cod_data_source_block Mn1S1
_cod_original_cell_volume 89.13985
_cod_original_formula_sum 'Mn1 S1'
_cod_database_code 1538836

loop_
_symmetry_equiv_pos_as_xyz
x,y,z
x-y,x,z+1/2
-y,x-y,z
-x,-y,z+1/2
-x+y,-x,z
y,-x+y,z+1/2
y,x,z+1/2
-x+y,y,z
-x,-x+y,z+1/2
-y,-x,z
x-y,-y,z+1/2
x,x-y,z

loop_
_atom_site_label
_atom_site_type_symbol
_atom_site_fract_x
_atom_site_fract_y
_atom_site_fract_z
_atom_site_occupancy
_atom_site_U_iso_or_equiv
Mn1 Mn+2 0.3333 0.6667 0 1 0.0
S1 S-2 0.3333 0.6667 0.375 1 0.0
